data_7718809
loop_
_publ_author_name
'Zacher, 3rd, Peter A'
'Unruh, Daniel K.'
'Daly, Scott R.'

_publ_section_title
;
 Synthesis of bulky hydride ligands: <i>m</i>-terphenylborohydride
 complexes with trivalent uranium and neodymium.
;
_journal_issue 23
_journal_name_full 'Dalton transactions (Cambridge, England : 2003)'
_journal_page_first 9135
_journal_page_last 9139
_journal_paper_doi 10.1039/d5dt01076d
_journal_volume 54
_journal_year 2025
_chemical_formula_moiety 'C68 H96 B2 Li2, 1[C6H14], 0.5[C6H14]'
_chemical_formula_sum 'C77 H117 B2 Li2'
_chemical_formula_weight 1078.20
_chemical_properties_physical Air-sensitive,Moisture-sensitive
_space_group_crystal_system triclinic
_space_group_IT_number 2
_space_group_name_Hall '-P 1'
_space_group_name_H-M_alt 'P -1'
_atom_sites_solution_hydrogens geom
_audit_creation_date 2025-03-27
_audit_creation_method
;
Olex2 1.5
(compiled 2025.03.04 svn.red2d20d0 for OlexSys, GUI svn.r7188)
;
_audit_update_record
;
2025-04-01 deposited with the CCDC.	2025-05-13 downloaded from the CCDC.
;
_cell_angle_alpha 94.734(2)
_cell_angle_beta 95.397(2)
_cell_angle_gamma 108.591(2)
_cell_formula_units_Z 2
_cell_length_a 10.6910(6)
_cell_length_b 13.2184(8)
_cell_length_c 27.5291(15)
_cell_measurement_reflns_used 2341
_cell_measurement_temperature 100.00
_cell_measurement_theta_max 26.374
_cell_measurement_theta_min 2.556
_cell_volume 3644.8(4)
_computing_molecular_graphics 'Olex2 1.5 (Dolomanov et al., 2009)'
_computing_publication_material 'Olex2 1.5 (Dolomanov et al., 2009)'
_computing_structure_refinement 'XL  (Sheldrick, 2008)'
_computing_structure_solution 'SHELXT 2018/2 (Sheldrick, 2018)'
_diffrn_ambient_temperature 100.00
_diffrn_measured_fraction_theta_full 0.997
_diffrn_measured_fraction_theta_max 0.992
_diffrn_measurement_device_type 'Bruker D8 Venture DUO with Photon 3'
_diffrn_radiation_type MoK\a
_diffrn_radiation_wavelength 0.71073
_diffrn_reflns_av_R_equivalents 0.0521
_diffrn_reflns_av_unetI/netI 0.0424
_diffrn_reflns_Laue_measured_fraction_full 0.997
_diffrn_reflns_Laue_measured_fraction_max 0.992
_diffrn_reflns_limit_h_max 14
_diffrn_reflns_limit_h_min -14
_diffrn_reflns_limit_k_max 17
_diffrn_reflns_limit_k_min -16
_diffrn_reflns_limit_l_max 36
_diffrn_reflns_limit_l_min -36
_diffrn_reflns_number 90201
_diffrn_reflns_point_group_measured_fraction_full 0.997
_diffrn_reflns_point_group_measured_fraction_max 0.992
_diffrn_reflns_theta_full 25.242
_diffrn_reflns_theta_max 28.377
_diffrn_reflns_theta_min 1.879
_exptl_absorpt_coefficient_mu 0.054
_exptl_absorpt_correction_T_max 0.7457
_exptl_absorpt_correction_T_min 0.6883
_exptl_absorpt_correction_type numerical
_exptl_absorpt_process_details
;
SADABS-2016/2 (Bruker,2016/2) was used for absorption correction.
wR2(int) was 0.0770 before and 0.0484 after correction.
The Ratio of minimum to maximum transmission is 0.9230.
The \l/2 correction factor is Not present.
;
_exptl_crystal_colour 'clear colourless'
_exptl_crystal_colour_lustre clear
_exptl_crystal_colour_primary colourless
_exptl_crystal_density_diffrn 0.982
_exptl_crystal_description irregular
_exptl_crystal_F_000 1190
_exptl_crystal_size_max 0.327
_exptl_crystal_size_mid 0.232
_exptl_crystal_size_min 0.134
_refine_diff_density_max 0.269
_refine_diff_density_min -0.220
_refine_diff_density_rms 0.045
_refine_ls_extinction_method none
_refine_ls_goodness_of_fit_ref 1.025
_refine_ls_hydrogen_treatment constr
_refine_ls_matrix_type full
_refine_ls_number_parameters 737
_refine_ls_number_reflns 18108
_refine_ls_number_restraints 72
_refine_ls_restrained_S_all 1.029
_refine_ls_R_factor_all 0.0796
_refine_ls_R_factor_gt 0.0605
_refine_ls_shift/su_max 0.001
_refine_ls_shift/su_mean 0.000
_refine_ls_structure_factor_coef Fsqd
_refine_ls_weighting_details 'w=1/[\s^2^(Fo^2^)+(0.0556P)^2^+2.2148P] where P=(Fo^2^+2Fc^2^)/3'
_refine_ls_weighting_scheme calc
_refine_ls_wR_factor_gt 0.1481
_refine_ls_wR_factor_ref 0.1589
_reflns_Friedel_coverage 0.000
_reflns_number_gt 13465
_reflns_number_total 18108
_reflns_threshold_expression 'I > 2\s(I)'
_cod_data_source_file d5dt01076d2.cif
_cod_data_source_block dal_24_52
_cod_depositor_comments 'Adding full bibliography for 7718809--7718812.cif.'
_cod_database_code 7718809
_shelx_shelxl_version_number 2019/3
_shelx_space_group_comment
;
The symmetry employed for this shelxl refinement is uniquely defined
by the following loop, which should always be used as a source of
symmetry information in preference to the above space-group names.
They are only intended as comments.
;
_shelx_estimated_absorpt_t_max 0.993
_shelx_estimated_absorpt_t_min 0.983
_olex2_refinement_description
;
1. Fixed Uiso
 At 1.2 times of:
  All C(H) groups
 At 1.5 times of:
  All B(H,H,H) groups, All C(H,H,H) groups
2. Restrained distances
 C61-C64 \\sim C61-C64A
 with sigma of 0.02
 C61-C62 \\sim C61-C62A
 with sigma of 0.02
 C61-C63 \\sim C61-C63A
 with sigma of 0.02
 C47-C49 \\sim C47-C49A
 with sigma of 0.02
 C47-C48 \\sim C47-C48A
 with sigma of 0.02
 C47-C50 \\sim C47-C50A
 with sigma of 0.02
3. Uiso/Uaniso restraints and constraints
C64 \\sim C64A \\sim C63 \\sim C63A \\sim C62A \\sim C62: within 2A with sigma
of 0.01 and sigma for terminal atoms of 0.02 within 2A
4. Rigid body (RIGU) restrains
 C61, C63, C63A, C64, C64A, C62, C62A
 with sigma for 1-2 distances of 0.001 and sigma for 1-3 distances of 0.001
5. Others
 Sof(C64A)=Sof(H64D)=Sof(H64E)=Sof(H64F)=Sof(C63A)=Sof(H63D)=Sof(H63E)=
 Sof(H63F)=Sof(C62A)=Sof(H62D)=Sof(H62E)=Sof(H62F)=1-FVAR(1)
 Sof(C64)=Sof(H64A)=Sof(H64B)=Sof(H64C)=Sof(C62)=Sof(H62A)=Sof(H62B)=Sof(H62C)=
 Sof(C63)=Sof(H63A)=Sof(H63B)=Sof(H63C)=FVAR(1)
 Sof(C48A)=Sof(H48D)=Sof(H48E)=Sof(H48F)=Sof(C49A)=Sof(H49D)=Sof(H49E)=
 Sof(H49F)=Sof(C50A)=Sof(H50D)=Sof(H50E)=Sof(H50F)=1-FVAR(2)
 Sof(C49)=Sof(H49A)=Sof(H49B)=Sof(H49C)=Sof(C48)=Sof(H48A)=Sof(H48B)=Sof(H48C)=
 Sof(C50)=Sof(H50A)=Sof(H50B)=Sof(H50C)=FVAR(2)
6.a Aromatic/amide H refined with riding coordinates:
 C3(H3), C4(H4), C5(H5), C8(H8), C10(H10), C12(H12), C22(H22), C24(H24),
 C26(H26), C33(H33), C34(H34), C35(H35), C38(H38), C40(H40), C42(H42), C52(H52),
  C54(H54), C56(H56)
6.b Idealised Me refined as rotating group:
 C14(H14A,H14B,H14C), C15(H15A,H15B,H15C), C16(H16A,H16B,H16C), C18(H18A,H18B,
 H18C), C19(H19A,H19B,H19C), C20(H20A,H20B,H20C), C28(H28A,H28B,H28C), C29(H29A,
 H29B,H29C), C30(H30A,H30B,H30C), C44(H44A,H44B,H44C), C45(H45A,H45B,H45C),
 C46(H46A,H46B,H46C), C58(H58A,H58B,H58C), C59(H59A,H59B,H59C), C60(H60A,H60B,
 H60C), C66(H66A,H66B,H66C), C67(H67A,H67B,H67C), C68(H68A,H68B,H68C), B1(H1A,
 H1B,H1C), B2(H2A,H2B,H2C), C64(H64A,H64B,H64C), C62(H62A,H62B,H62C), C63(H63A,
 H63B,H63C), C64A(H64D,H64E,H64F), C63A(H63D,H63E,H63F), C62A(H62D,H62E,H62F),
 C49(H49A,H49B,H49C), C48(H48A,H48B,H48C), C50(H50A,H50B,H50C), C48A(H48D,H48E,
 H48F), C49A(H49D,H49E,H49F), C50A(H50D,H50E,H50F)
;
_olex2_exptl_crystal_mounting_method 'MiTeGen 100 micron MicroLoop'
_olex2_submission_special_instructions 'No special instructions were received'

loop_
_space_group_symop_operation_xyz
'x, y, z'
'-x, -y, -z'

loop_
_atom_site_label
_atom_site_type_symbol
_atom_site_fract_x
_atom_site_fract_y
_atom_site_fract_z
_atom_site_U_iso_or_equiv
_atom_site_adp_type
_atom_site_occupancy
_atom_site_site_symmetry_order
_atom_site_calc_flag
_atom_site_refinement_flags_posn
_atom_site_refinement_flags_adp
_atom_site_refinement_flags_occupancy
_atom_site_disorder_assembly
_atom_site_disorder_group
C1 C 1.01727(14) 0.40606(11) 0.34387(5) 0.0205(3) Uani 1 1 d . . . . .
C2 C 1.13841(14) 0.48305(12) 0.33576(5) 0.0212(3) Uani 1 1 d . . . . .
C3 C 1.25581(15) 0.50460(13) 0.36704(5) 0.0258(3) Uani 1 1 d . . . . .
H3 H 1.335172 0.556457 0.360386 0.031 Uiso 1 1 calc R U . . .
C4 C 1.25723(15) 0.45038(14) 0.40803(6) 0.0287(3) Uani 1 1 d . . . . .
H4 H 1.336841 0.465712 0.429937 0.034 Uiso 1 1 calc R U . . .
C5 C 1.14101(15) 0.37356(13) 0.41662(6) 0.0267(3) Uani 1 1 d . . . . .
H5 H 1.141873 0.336011 0.444561 0.032 Uiso 1 1 calc R U . . .
C6 C 1.02247(14) 0.35017(12) 0.38502(5) 0.0219(3) Uani 1 1 d . . . . .
C7 C 0.90483(15) 0.26355(12) 0.39713(5) 0.0227(3) Uani 1 1 d . . . . .
C8 C 0.84100(15) 0.17124(12) 0.36435(6) 0.0239(3) Uani 1 1 d . . . . .
H8 H 0.868901 0.165641 0.332765 0.029 Uiso 1 1 calc R U . . .
C9 C 0.73672(16) 0.08663(12) 0.37694(6) 0.0264(3) Uani 1 1 d . . . . .
C10 C 0.69520(16) 0.09881(12) 0.42291(6) 0.0266(3) Uani 1 1 d . . . . .
H10 H 0.623230 0.042581 0.431674 0.032 Uiso 1 1 calc R U . . .
C11 C 0.75583(15) 0.19110(12) 0.45674(6) 0.0251(3) Uani 1 1 d . . . . .
C12 C 0.86211(15) 0.27180(12) 0.44347(5) 0.0233(3) Uani 1 1 d . . . . .
H12 H 0.906718 0.333811 0.466263 0.028 Uiso 1 1 calc R U . . .
C13 C 0.67379(17) -0.01628(13) 0.34048(6) 0.0311(3) Uani 1 1 d . . . . .
C14 C 0.6085(2) 0.01191(16) 0.29388(8) 0.0453(5) Uani 1 1 d . . . . .
H14A H 0.535488 0.037358 0.301988 0.068 Uiso 1 1 calc R U . . .
H14B H 0.573603 -0.052111 0.269604 0.068 Uiso 1 1 calc R U . . .
H14C H 0.674713 0.068517 0.280239 0.068 Uiso 1 1 calc R U . . .
C15 C 0.5676(2) -0.10239(16) 0.36157(9) 0.0555(6) Uani 1 1 d . . . . .
H15A H 0.607309 -0.120880 0.391685 0.083 Uiso 1 1 calc R U . . .
H15B H 0.531683 -0.166616 0.337444 0.083 Uiso 1 1 calc R U . . .
H15C H 0.495758 -0.074960 0.369120 0.083 Uiso 1 1 calc R U . . .
C16 C 0.7803(2) -0.06355(15) 0.32643(7) 0.0408(4) Uani 1 1 d . . . . .
H16A H 0.848650 -0.009861 0.312186 0.061 Uiso 1 1 calc R U . . .
H16B H 0.739461 -0.127282 0.302288 0.061 Uiso 1 1 calc R U . . .
H16C H 0.821159 -0.083843 0.355798 0.061 Uiso 1 1 calc R U . . .
C17 C 0.70130(17) 0.20118(13) 0.50601(6) 0.0312(3) Uani 1 1 d . . . . .
C18 C 0.6897(2) 0.10081(15) 0.53176(7) 0.0386(4) Uani 1 1 d . . . . .
H18A H 0.630165 0.037168 0.510586 0.058 Uiso 1 1 calc R U . . .
H18B H 0.653622 0.107583 0.562843 0.058 Uiso 1 1 calc R U . . .
H18C H 0.777881 0.093437 0.538336 0.058 Uiso 1 1 calc R U . . .
C19 C 0.5621(2) 0.21157(18) 0.49586(8) 0.0465(5) Uani 1 1 d . . . . .
H19A H 0.569322 0.278196 0.481394 0.070 Uiso 1 1 calc R U . . .
H19B H 0.523703 0.213122 0.526749 0.070 Uiso 1 1 calc R U . . .
H19C H 0.504665 0.150004 0.472963 0.070 Uiso 1 1 calc R U . . .
C20 C 0.7900(2) 0.29913(17) 0.54076(7) 0.0543(6) Uani 1 1 d . . . . .
H20A H 0.879104 0.293568 0.547528 0.081 Uiso 1 1 calc R U . . .
H20B H 0.751749 0.302059 0.571615 0.081 Uiso 1 1 calc R U . . .
H20C H 0.796172 0.364608 0.525447 0.081 Uiso 1 1 calc R U . . .
C21 C 1.13887(13) 0.54422(12) 0.29232(5) 0.0218(3) Uani 1 1 d . . . . .
C22 C 1.13935(14) 0.49531(12) 0.24538(5) 0.0218(3) Uani 1 1 d . . . . .
H22 H 1.148187 0.425892 0.241872 0.026 Uiso 1 1 calc R U . . .
C23 C 1.12709(14) 0.54629(12) 0.20328(5) 0.0227(3) Uani 1 1 d . . . . .
C24 C 1.11476(14) 0.64814(12) 0.20985(6) 0.0242(3) Uani 1 1 d . . . . .
H24 H 1.104677 0.683187 0.181690 0.029 Uiso 1 1 calc R U . . .
C25 C 1.11663(14) 0.70127(12) 0.25658(6) 0.0240(3) Uani 1 1 d . . . . .
C26 C 1.12929(14) 0.64770(12) 0.29731(5) 0.0234(3) Uani 1 1 d . . . . .
H26 H 1.131480 0.682164 0.329207 0.028 Uiso 1 1 calc R U . . .
C27 C 1.10117(16) 0.81324(13) 0.26079(6) 0.0295(3) Uani 1 1 d . . . . .
C28 C 0.96423(19) 0.80533(15) 0.23453(8) 0.0422(4) Uani 1 1 d . . . . .
H28A H 0.954614 0.876803 0.236801 0.063 Uiso 1 1 calc R U . . .
H28B H 0.894072 0.756695 0.250172 0.063 Uiso 1 1 calc R U . . .
H28C H 0.956798 0.777465 0.199890 0.063 Uiso 1 1 calc R U . . .
C29 C 1.2098(2) 0.88970(15) 0.23587(9) 0.0489(5) Uani 1 1 d . . . . .
H29A H 1.202411 0.861224 0.201319 0.073 Uiso 1 1 calc R U . . .
H29B H 1.297541 0.895962 0.252568 0.073 Uiso 1 1 calc R U . . .
H29C H 1.198933 0.960719 0.237825 0.073 Uiso 1 1 calc R U . . .
C30 C 1.1118(2) 0.86123(16) 0.31412(7) 0.0477(5) Uani 1 1 d . . . . .
H30A H 1.106752 0.934079 0.314850 0.072 Uiso 1 1 calc R U . . .
H30B H 1.196847 0.864037 0.331920 0.072 Uiso 1 1 calc R U . . .
H30C H 1.038506 0.816332 0.329763 0.072 Uiso 1 1 calc R U . . .
C31 C 0.61878(14) 0.59400(11) 0.20560(5) 0.0209(3) Uani 1 1 d . . . . .
C32 C 0.54175(13) 0.61217(11) 0.24283(5) 0.0201(3) Uani 1 1 d . . . . .
C33 C 0.47117(14) 0.68394(11) 0.23965(5) 0.0222(3) Uani 1 1 d . . . . .
H33 H 0.420446 0.693936 0.265051 0.027 Uiso 1 1 calc R U . . .
C34 C 0.47483(15) 0.74094(12) 0.19937(6) 0.0249(3) Uani 1 1 d . . . . .
H34 H 0.429257 0.791829 0.197508 0.030 Uiso 1 1 calc R U . . .
C35 C 0.54609(15) 0.72261(12) 0.16175(5) 0.0239(3) Uani 1 1 d . . . . .
H35 H 0.548049 0.760948 0.133969 0.029 Uiso 1 1 calc R U . . .
C36 C 0.61492(14) 0.64875(12) 0.16408(5) 0.0218(3) Uani 1 1 d . . . . .
C37 C 0.67779(14) 0.62704(12) 0.12001(5) 0.0221(3) Uani 1 1 d . . . . .
C38 C 0.64531(15) 0.52113(13) 0.09745(5) 0.0243(3) Uani 1 1 d . . . . .
H38 H 0.589857 0.463823 0.112286 0.029 Uiso 1 1 calc R U . . .
C39 C 0.69234(15) 0.49820(13) 0.05394(6) 0.0266(3) Uani 1 1 d . . . . .
C40 C 0.77532(16) 0.58425(14) 0.03326(6) 0.0286(3) Uani 1 1 d . . . . .
H40 H 0.808631 0.569691 0.003615 0.034 Uiso 1 1 calc R U . . .
C41 C 0.81068(16) 0.69028(14) 0.05460(6) 0.0290(3) Uani 1 1 d . . . . .
C42 C 0.76047(15) 0.71023(13) 0.09837(5) 0.0256(3) Uani 1 1 d . . . . .
H42 H 0.783446 0.782058 0.113534 0.031 Uiso 1 1 calc R U . . .
C43 C 0.90164(18) 0.78549(15) 0.03248(6) 0.0370(4) Uani 1 1 d . . . . .
C44 C 1.0319(2) 0.8360(2) 0.06768(8) 0.0580(6) Uani 1 1 d . . . . .
H44A H 1.011863 0.861066 0.099605 0.087 Uiso 1 1 calc R U . . .
H44B H 1.090695 0.896896 0.053900 0.087 Uiso 1 1 calc R U . . .
H44C H 1.075951 0.782106 0.071958 0.087 Uiso 1 1 calc R U . . .
C45 C 0.8320(2) 0.86897(17) 0.02503(8) 0.0515(5) Uani 1 1 d . . . . .
H45A H 0.748074 0.835475 0.003351 0.077 Uiso 1 1 calc R U . . .
H45B H 0.889615 0.928591 0.010105 0.077 Uiso 1 1 calc R U . . .
H45C H 0.813926 0.896280 0.056871 0.077 Uiso 1 1 calc R U . . .
C46 C 0.9359(2) 0.75126(19) -0.01786(8) 0.0533(6) Uani 1 1 d . . . . .
H46A H 0.983234 0.699320 -0.014317 0.080 Uiso 1 1 calc R U . . .
H46B H 0.992558 0.814513 -0.030829 0.080 Uiso 1 1 calc R U . . .
H46C H 0.853754 0.718101 -0.040581 0.080 Uiso 1 1 calc R U . . .
C47 C 0.65198(17) 0.38326(14) 0.02741(6) 0.0311(3) Uani 1 1 d D . . . .
C51 C 0.53755(13) 0.55079(11) 0.28636(5) 0.0195(3) Uani 1 1 d . . . . .
C52 C 0.46233(13) 0.44191(11) 0.28154(5) 0.0206(3) Uani 1 1 d . . . . .
H52 H 0.405793 0.409950 0.251764 0.025 Uiso 1 1 calc R U . . .
C53 C 0.46804(13) 0.37853(11) 0.31948(5) 0.0207(3) Uani 1 1 d . . . . .
C54 C 0.55110(14) 0.42824(11) 0.36302(5) 0.0213(3) Uani 1 1 d . . . . .
H54 H 0.556376 0.386264 0.389049 0.026 Uiso 1 1 calc R U . . .
C55 C 0.62693(14) 0.53780(11) 0.36969(5) 0.0208(3) Uani 1 1 d . . . . .
C56 C 0.61808(14) 0.59808(11) 0.33083(5) 0.0206(3) Uani 1 1 d . . . . .
H56 H 0.667719 0.672619 0.334683 0.025 Uiso 1 1 calc R U . . .
C57 C 0.39011(15) 0.25767(12) 0.31082(6) 0.0261(3) Uani 1 1 d . . . . .
C58 C 0.41215(19) 0.20076(13) 0.35551(7) 0.0372(4) Uani 1 1 d . . . . .
H58A H 0.506954 0.210021 0.362645 0.056 Uiso 1 1 calc R U . . .
H58B H 0.361008 0.123973 0.348481 0.056 Uiso 1 1 calc R U . . .
H58C H 0.382575 0.231872 0.383998 0.056 Uiso 1 1 calc R U . . .
C59 C 0.24069(16) 0.23995(13) 0.29948(7) 0.0331(4) Uani 1 1 d . . . . .
H59A H 0.210584 0.272798 0.327324 0.050 Uiso 1 1 calc R U . . .
H59B H 0.191385 0.162674 0.293888 0.050 Uiso 1 1 calc R U . . .
H59C H 0.224773 0.273077 0.269976 0.050 Uiso 1 1 calc R U . . .
C60 C 0.43839(18) 0.20798(13) 0.26660(7) 0.0358(4) Uani 1 1 d . . . . .
H60A H 0.421772 0.241701 0.237377 0.054 Uiso 1 1 calc R U . . .
H60B H 0.390113 0.130547 0.260609 0.054 Uiso 1 1 calc R U . . .
H60C H 0.533942 0.220126 0.273744 0.054 Uiso 1 1 calc R U . . .
C61 C 0.71602(15) 0.58868(12) 0.41840(5) 0.0248(3) Uani 1 1 d D . . . .
C65 C 1.12030(15) 0.48577(13) 0.15240(5) 0.0267(3) Uani 1 1 d . . . . .
C66 C 0.99953(17) 0.38232(16) 0.14546(6) 0.0377(4) Uani 1 1 d . . . . .
H66A H 0.997158 0.340641 0.114051 0.057 Uiso 1 1 calc R U . . .
H66B H 0.917785 0.400847 0.145563 0.057 Uiso 1 1 calc R U . . .
H66C H 1.006560 0.339466 0.172353 0.057 Uiso 1 1 calc R U . . .
C67 C 1.24781(16) 0.45691(14) 0.14952(6) 0.0306(3) Uani 1 1 d . . . . .
H67A H 1.254114 0.408350 0.173975 0.046 Uiso 1 1 calc R U . . .
H67B H 1.325315 0.522600 0.156136 0.046 Uiso 1 1 calc R U . . .
H67C H 1.245403 0.421372 0.116593 0.046 Uiso 1 1 calc R U . . .
C68 C 1.1057(2) 0.55299(17) 0.11073(6) 0.0421(4) Uani 1 1 d . . . . .
H68A H 1.182148 0.619447 0.114819 0.063 Uiso 1 1 calc R U . . .
H68B H 1.023647 0.570720 0.111674 0.063 Uiso 1 1 calc R U . . .
H68C H 1.102139 0.511754 0.079060 0.063 Uiso 1 1 calc R U . . .
B1 B 0.88216(16) 0.39824(14) 0.31005(6) 0.0232(3) Uani 1 1 d . . . . .
H1A H 0.788608 0.338314 0.325524 0.035 Uiso 1 1 calc R U . . .
H1B H 0.886482 0.364803 0.268584 0.035 Uiso 1 1 calc R U . . .
H1C H 0.870830 0.485794 0.310857 0.035 Uiso 1 1 calc R U . . .
B2 B 0.71486(16) 0.52364(14) 0.21589(6) 0.0234(3) Uani 1 1 d . . . . .
H2A H 0.789907 0.533990 0.185451 0.035 Uiso 1 1 calc R U . . .
H2B H 0.648857 0.430668 0.213935 0.035 Uiso 1 1 calc R U . . .
H2C H 0.777336 0.553872 0.255941 0.035 Uiso 1 1 calc R U . . .
Li3 Li 0.6928(3) 0.4409(2) 0.29266(10) 0.0310(6) Uani 1 1 d . . . . .
Li2 Li 0.9198(3) 0.5142(2) 0.24350(10) 0.0311(6) Uani 1 1 d . . . . .
C64 C 0.8045(3) 0.5225(2) 0.43299(10) 0.0327(6) Uani 0.739(5) 1 d D U P A 1
H64A H 0.748683 0.448558 0.435354 0.049 Uiso 0.739(5) 1 calc R U P A 1
H64B H 0.857264 0.554258 0.464874 0.049 Uiso 0.739(5) 1 calc R U P A 1
H64C H 0.864139 0.522094 0.408097 0.049 Uiso 0.739(5) 1 calc R U P A 1
C62 C 0.6247(3) 0.5886(3) 0.45875(9) 0.0414(8) Uani 0.739(5) 1 d D U P A 1
H62A H 0.562280 0.625992 0.448964 0.062 Uiso 0.739(5) 1 calc R U P A 1
H62B H 0.679009 0.625453 0.489742 0.062 Uiso 0.739(5) 1 calc R U P A 1
H62C H 0.574884 0.514308 0.463109 0.062 Uiso 0.739(5) 1 calc R U P A 1
C63 C 0.8051(4) 0.7039(2) 0.41682(12) 0.0530(10) Uani 0.739(5) 1 d D U P A 1
H63A H 0.859034 0.705997 0.389800 0.079 Uiso 0.739(5) 1 calc R U P A 1
H63B H 0.863681 0.730202 0.447988 0.079 Uiso 0.739(5) 1 calc R U P A 1
H63C H 0.749833 0.749621 0.411641 0.079 Uiso 0.739(5) 1 calc R U P A 1
C64A C 0.7372(14) 0.5043(7) 0.4487(3) 0.056(2) Uani 0.261(5) 1 d D U P A 2
H64D H 0.651429 0.458907 0.456816 0.084 Uiso 0.261(5) 1 calc R U P A 2
H64E H 0.795989 0.539270 0.479124 0.084 Uiso 0.261(5) 1 calc R U P A 2
H64F H 0.778128 0.459731 0.429976 0.084 Uiso 0.261(5) 1 calc R U P A 2
C63A C 0.8486(8) 0.6656(9) 0.4065(3) 0.0422(19) Uani 0.261(5) 1 d D U P A 2
H63D H 0.893083 0.624704 0.387314 0.063 Uiso 0.261(5) 1 calc R U P A 2
H63E H 0.905816 0.700839 0.437119 0.063 Uiso 0.261(5) 1 calc R U P A 2
H63F H 0.831064 0.720057 0.387353 0.063 Uiso 0.261(5) 1 calc R U P A 2
C62A C 0.6448(7) 0.6528(7) 0.4468(3) 0.0346(17) Uani 0.261(5) 1 d D U P A 2
H62D H 0.633384 0.709571 0.427859 0.052 Uiso 0.261(5) 1 calc R U P A 2
H62E H 0.697807 0.685161 0.478550 0.052 Uiso 0.261(5) 1 calc R U P A 2
H62F H 0.557405 0.604808 0.452120 0.052 Uiso 0.261(5) 1 calc R U P A 2
C49 C 0.5758(2) 0.37825(18) -0.02342(7) 0.0392(5) Uani 0.891(3) 1 d D . P B 1
H49A H 0.495893 0.397693 -0.019490 0.059 Uiso 0.891(3) 1 calc R U P B 1
H49B H 0.549997 0.305167 -0.040462 0.059 Uiso 0.891(3) 1 calc R U P B 1
H49C H 0.632951 0.428711 -0.042730 0.059 Uiso 0.891(3) 1 calc R U P B 1
C48 C 0.7780(2) 0.35314(19) 0.02031(8) 0.0416(5) Uani 0.891(3) 1 d D . P B 1
H48A H 0.834610 0.404507 0.001220 0.062 Uiso 0.891(3) 1 calc R U P B 1
H48B H 0.752028 0.280560 0.002712 0.062 Uiso 0.891(3) 1 calc R U P B 1
H48C H 0.827109 0.355268 0.052482 0.062 Uiso 0.891(3) 1 calc R U P B 1
C50 C 0.5644(3) 0.30089(17) 0.05589(8) 0.0461(6) Uani 0.891(3) 1 d D . P B 1
H50A H 0.611259 0.304411 0.088668 0.069 Uiso 0.891(3) 1 calc R U P B 1
H50B H 0.543878 0.228780 0.038359 0.069 Uiso 0.891(3) 1 calc R U P B 1
H50C H 0.481539 0.316310 0.059033 0.069 Uiso 0.891(3) 1 calc R U P B 1
C48A C 0.695(2) 0.3725(15) -0.0235(6) 0.054(5) Uani 0.109(3) 1 d D . P B 2
H48D H 0.662974 0.418330 -0.044190 0.081 Uiso 0.109(3) 1 calc R U P B 2
H48E H 0.656613 0.297425 -0.038274 0.081 Uiso 0.109(3) 1 calc R U P B 2
H48F H 0.791980 0.394663 -0.020631 0.081 Uiso 0.109(3) 1 calc R U P B 2
C49A C 0.4938(14) 0.3386(17) 0.0170(8) 0.055(6) Uani 0.109(3) 1 d D . P B 2
H49D H 0.463382 0.376949 -0.008085 0.083 Uiso 0.109(3) 1 calc R U P B 2
H49E H 0.456395 0.349702 0.047371 0.083 Uiso 0.109(3) 1 calc R U P B 2
H49F H 0.464216 0.261617 0.005312 0.083 Uiso 0.109(3) 1 calc R U P B 2
C50A C 0.6932(19) 0.3099(13) 0.0594(7) 0.050(5) Uani 0.109(3) 1 d D . P B 2
H50D H 0.790440 0.334850 0.066781 0.075 Uiso 0.109(3) 1 calc R U P B 2
H50E H 0.662470 0.236709 0.042233 0.075 Uiso 0.109(3) 1 calc R U P B 2
H50F H 0.653792 0.310271 0.090122 0.075 Uiso 0.109(3) 1 calc R U P B 2

loop_
_atom_site_aniso_label
_atom_site_aniso_U_11
_atom_site_aniso_U_22
_atom_site_aniso_U_33
_atom_site_aniso_U_23
_atom_site_aniso_U_13
_atom_site_aniso_U_12
C1 0.0175(6) 0.0221(7) 0.0235(7) 0.0025(5) 0.0042(5) 0.0082(5)
C2 0.0203(7) 0.0235(7) 0.0213(7) 0.0017(5) 0.0046(5) 0.0090(6)
C3 0.0195(7) 0.0313(8) 0.0249(7) 0.0023(6) 0.0041(6) 0.0056(6)
C4 0.0212(7) 0.0396(9) 0.0238(7) 0.0032(6) 0.0003(6) 0.0090(7)
C5 0.0251(7) 0.0343(8) 0.0221(7) 0.0067(6) 0.0031(6) 0.0110(6)
C6 0.0202(7) 0.0244(7) 0.0227(7) 0.0024(5) 0.0046(5) 0.0093(6)
C7 0.0230(7) 0.0224(7) 0.0257(7) 0.0063(6) 0.0047(6) 0.0104(6)
C8 0.0250(7) 0.0248(7) 0.0252(7) 0.0046(6) 0.0058(6) 0.0118(6)
C9 0.0291(8) 0.0206(7) 0.0309(8) 0.0030(6) 0.0054(6) 0.0098(6)
C10 0.0294(8) 0.0205(7) 0.0330(8) 0.0070(6) 0.0106(6) 0.0097(6)
C11 0.0292(8) 0.0220(7) 0.0282(8) 0.0064(6) 0.0092(6) 0.0117(6)
C12 0.0256(7) 0.0219(7) 0.0247(7) 0.0039(6) 0.0049(6) 0.0101(6)
C13 0.0364(9) 0.0212(7) 0.0363(9) -0.0001(6) 0.0090(7) 0.0100(7)
C14 0.0484(11) 0.0321(9) 0.0506(11) -0.0087(8) -0.0103(9) 0.0147(8)
C15 0.0642(14) 0.0276(9) 0.0621(13) -0.0083(9) 0.0291(11) -0.0050(9)
C16 0.0493(11) 0.0306(9) 0.0463(11) -0.0032(8) 0.0068(8) 0.0201(8)
C17 0.0385(9) 0.0279(8) 0.0309(8) 0.0075(6) 0.0151(7) 0.0122(7)
C18 0.0467(10) 0.0408(10) 0.0366(9) 0.0169(8) 0.0175(8) 0.0193(8)
C19 0.0555(12) 0.0548(12) 0.0498(11) 0.0212(9) 0.0285(10) 0.0369(10)
C20 0.0737(15) 0.0435(11) 0.0339(10) -0.0040(8) 0.0267(10) -0.0003(10)
C21 0.0148(6) 0.0251(7) 0.0236(7) 0.0035(6) 0.0033(5) 0.0034(5)
C22 0.0174(6) 0.0228(7) 0.0253(7) 0.0023(6) 0.0039(5) 0.0066(5)
C23 0.0169(6) 0.0267(7) 0.0243(7) 0.0026(6) 0.0037(5) 0.0069(6)
C24 0.0197(7) 0.0268(7) 0.0264(7) 0.0073(6) 0.0048(5) 0.0063(6)
C25 0.0175(6) 0.0222(7) 0.0309(8) 0.0035(6) 0.0047(6) 0.0042(5)
C26 0.0189(7) 0.0247(7) 0.0246(7) 0.0002(6) 0.0042(5) 0.0045(6)
C27 0.0266(8) 0.0221(7) 0.0387(9) 0.0036(6) 0.0064(6) 0.0061(6)
C28 0.0366(10) 0.0283(9) 0.0640(13) 0.0023(8) 0.0006(9) 0.0163(8)
C29 0.0430(11) 0.0245(9) 0.0782(15) 0.0106(9) 0.0215(10) 0.0046(8)
C30 0.0671(14) 0.0331(10) 0.0464(11) -0.0029(8) 0.0062(10) 0.0233(10)
C31 0.0173(6) 0.0204(7) 0.0224(7) 0.0025(5) 0.0010(5) 0.0030(5)
C32 0.0164(6) 0.0193(6) 0.0211(7) 0.0016(5) 0.0012(5) 0.0014(5)
C33 0.0208(7) 0.0204(7) 0.0239(7) 0.0013(5) 0.0038(5) 0.0049(5)
C34 0.0252(7) 0.0218(7) 0.0293(8) 0.0034(6) 0.0033(6) 0.0097(6)
C35 0.0248(7) 0.0220(7) 0.0242(7) 0.0058(6) 0.0033(6) 0.0059(6)
C36 0.0179(6) 0.0217(7) 0.0228(7) 0.0028(5) 0.0026(5) 0.0023(5)
C37 0.0188(6) 0.0264(7) 0.0210(7) 0.0046(5) 0.0014(5) 0.0073(6)
C38 0.0218(7) 0.0272(7) 0.0233(7) 0.0053(6) 0.0024(5) 0.0069(6)
C39 0.0263(7) 0.0308(8) 0.0235(7) 0.0026(6) 0.0009(6) 0.0111(6)
C40 0.0262(7) 0.0387(9) 0.0223(7) 0.0037(6) 0.0059(6) 0.0119(7)
C41 0.0253(8) 0.0349(9) 0.0251(8) 0.0082(6) 0.0057(6) 0.0055(6)
C42 0.0230(7) 0.0265(8) 0.0241(7) 0.0035(6) 0.0027(6) 0.0038(6)
C43 0.0332(9) 0.0399(10) 0.0326(9) 0.0085(7) 0.0135(7) 0.0010(7)
C44 0.0388(11) 0.0643(15) 0.0525(13) 0.0139(11) 0.0103(9) -0.0114(10)
C45 0.0625(14) 0.0407(11) 0.0522(12) 0.0218(9) 0.0237(10) 0.0094(10)
C46 0.0596(13) 0.0529(13) 0.0431(11) 0.0115(9) 0.0283(10) 0.0049(10)
C47 0.0352(9) 0.0317(8) 0.0261(8) -0.0011(6) -0.0007(6) 0.0130(7)
C51 0.0157(6) 0.0209(7) 0.0230(7) 0.0026(5) 0.0048(5) 0.0072(5)
C52 0.0155(6) 0.0214(7) 0.0240(7) 0.0003(5) 0.0018(5) 0.0053(5)
C53 0.0157(6) 0.0185(7) 0.0280(7) 0.0035(5) 0.0051(5) 0.0050(5)
C54 0.0202(7) 0.0207(7) 0.0246(7) 0.0065(5) 0.0057(5) 0.0072(5)
C55 0.0203(7) 0.0207(7) 0.0213(7) 0.0022(5) 0.0035(5) 0.0067(5)
C56 0.0201(7) 0.0178(6) 0.0227(7) 0.0021(5) 0.0040(5) 0.0042(5)
C57 0.0224(7) 0.0173(7) 0.0363(8) 0.0036(6) 0.0018(6) 0.0040(6)
C58 0.0389(9) 0.0212(8) 0.0468(10) 0.0115(7) 0.0009(8) 0.0027(7)
C59 0.0232(8) 0.0218(8) 0.0504(10) 0.0051(7) 0.0030(7) 0.0023(6)
C60 0.0384(9) 0.0194(7) 0.0472(10) -0.0012(7) 0.0067(8) 0.0070(7)
C61 0.0264(7) 0.0221(7) 0.0235(7) 0.0006(5) -0.0010(5) 0.0066(6)
C65 0.0260(7) 0.0331(8) 0.0215(7) 0.0019(6) 0.0031(6) 0.0108(6)
C66 0.0305(9) 0.0462(10) 0.0283(8) -0.0054(7) 0.0007(7) 0.0044(8)
C67 0.0277(8) 0.0371(9) 0.0262(8) -0.0036(6) 0.0031(6) 0.0115(7)
C68 0.0589(12) 0.0503(11) 0.0242(8) 0.0057(8) 0.0065(8) 0.0274(10)
B1 0.0199(7) 0.0233(8) 0.0268(8) 0.0061(6) 0.0034(6) 0.0068(6)
B2 0.0196(7) 0.0281(8) 0.0239(8) 0.0050(6) 0.0046(6) 0.0089(6)
Li3 0.0232(13) 0.0366(15) 0.0344(14) 0.0120(12) 0.0054(11) 0.0089(11)
Li2 0.0249(13) 0.0378(15) 0.0332(14) 0.0088(12) 0.0062(11) 0.0123(12)
C64 0.0270(12) 0.0357(12) 0.0329(14) -0.0033(10) -0.0081(10) 0.0117(10)
C62 0.0367(13) 0.064(2) 0.0244(11) -0.0073(12) -0.0021(9) 0.0224(13)
C63 0.067(2) 0.0295(12) 0.0376(16) 0.0048(12) -0.0211(15) -0.0112(12)
C64A 0.088(6) 0.034(3) 0.040(4) 0.001(2) -0.021(4) 0.022(3)
C63A 0.027(3) 0.058(4) 0.027(3) -0.008(3) -0.001(2) -0.002(3)
C62A 0.029(3) 0.029(3) 0.038(4) -0.012(3) 0.003(2) 0.003(2)
C49 0.0412(12) 0.0417(12) 0.0324(10) -0.0068(8) -0.0091(8) 0.0172(9)
C48 0.0450(12) 0.0464(12) 0.0366(11) -0.0074(9) -0.0066(9) 0.0256(10)
C50 0.0613(15) 0.0285(10) 0.0426(12) -0.0020(9) 0.0089(10) 0.0075(10)
C48A 0.066(14) 0.032(9) 0.062(13) -0.007(9) 0.005(10) 0.020(9)
C49A 0.048(11) 0.049(11) 0.053(12) -0.026(9) -0.010(9) 0.008(9)
C50A 0.044(10) 0.037(10) 0.070(13) -0.009(9) -0.016(9) 0.024(8)

loop_
_atom_type_symbol
_atom_type_description
_atom_type_scat_dispersion_real
_atom_type_scat_dispersion_imag
_atom_type_scat_source
C C 0.0033 0.0016 'International Tables Vol C Tables 4.2.6.8 and 6.1.1.4'
H H 0.0000 0.0000 'International Tables Vol C Tables 4.2.6.8 and 6.1.1.4'
B B 0.0013 0.0007 'International Tables Vol C Tables 4.2.6.8 and 6.1.1.4'
Li Li -0.0003 0.0001 'International Tables Vol C Tables 4.2.6.8 and 6.1.1.4'

loop_
_geom_angle_atom_site_label_1
_geom_angle_atom_site_label_2
_geom_angle_atom_site_label_3
_geom_angle
_geom_angle_site_symmetry_1
_geom_angle_site_symmetry_3
_geom_angle_publ_flag
C2 C1 B1 118.64(12) . . ?
C6 C1 C2 116.48(13) . . ?
C6 C1 B1 124.46(13) . . ?
C1 C2 C21 118.75(12) . . ?
C3 C2 C1 122.29(13) . . ?
C3 C2 C21 118.95(13) . . ?
C2 C3 H3 120.0 . . ?
C4 C3 C2 119.98(14) . . ?
C4 C3 H3 120.0 . . ?
C3 C4 H4 120.4 . . ?
C5 C4 C3 119.16(14) . . ?
C5 C4 H4 120.4 . . ?
C4 C5 H5 119.3 . . ?
C4 C5 C6 121.38(14) . . ?
C6 C5 H5 119.3 . . ?
C1 C6 C7 122.75(13) . . ?
C5 C6 C1 120.66(14) . . ?
C5 C6 C7 116.59(13) . . ?
C8 C7 C6 121.27(13) . . ?
C8 C7 C12 119.00(14) . . ?
C12 C7 C6 119.63(13) . . ?
C7 C8 H8 119.3 . . ?
C7 C8 C9 121.39(14) . . ?
C9 C8 H8 119.3 . . ?
C8 C9 C13 119.55(14) . . ?
C10 C9 C8 117.91(14) . . ?
C10 C9 C13 122.54(14) . . ?
C9 C10 H10 118.8 . . ?
C9 C10 C11 122.41(14) . . ?
C11 C10 H10 118.8 . . ?
C10 C11 C17 119.67(14) . . ?
C12 C11 C10 117.89(14) . . ?
C12 C11 C17 122.42(14) . . ?
C7 C12 H12 119.3 . . ?
C11 C12 C7 121.34(14) . . ?
C11 C12 H12 119.3 . . ?
C14 C13 C9 108.97(13) . . ?
C15 C13 C9 112.31(14) . . ?
C15 C13 C14 108.26(17) . . ?
C15 C13 C16 108.20(15) . . ?
C16 C13 C9 110.38(14) . . ?
C16 C13 C14 108.64(15) . . ?
C13 C14 H14A 109.5 . . ?
C13 C14 H14B 109.5 . . ?
C13 C14 H14C 109.5 . . ?
H14A C14 H14B 109.5 . . ?
H14A C14 H14C 109.5 . . ?
H14B C14 H14C 109.5 . . ?
C13 C15 H15A 109.5 . . ?
C13 C15 H15B 109.5 . . ?
C13 C15 H15C 109.5 . . ?
H15A C15 H15B 109.5 . . ?
H15A C15 H15C 109.5 . . ?
H15B C15 H15C 109.5 . . ?
C13 C16 H16A 109.5 . . ?
C13 C16 H16B 109.5 . . ?
C13 C16 H16C 109.5 . . ?
H16A C16 H16B 109.5 . . ?
H16A C16 H16C 109.5 . . ?
H16B C16 H16C 109.5 . . ?
C11 C17 C19 108.66(14) . . ?
C18 C17 C11 110.15(13) . . ?
C18 C17 C19 108.87(15) . . ?
C20 C17 C11 112.36(14) . . ?
C20 C17 C18 108.12(16) . . ?
C20 C17 C19 108.61(17) . . ?
C17 C18 H18A 109.5 . . ?
C17 C18 H18B 109.5 . . ?
C17 C18 H18C 109.5 . . ?
H18A C18 H18B 109.5 . . ?
H18A C18 H18C 109.5 . . ?
H18B C18 H18C 109.5 . . ?
C17 C19 H19A 109.5 . . ?
C17 C19 H19B 109.5 . . ?
C17 C19 H19C 109.5 . . ?
H19A C19 H19B 109.5 . . ?
H19A C19 H19C 109.5 . . ?
H19B C19 H19C 109.5 . . ?
C17 C20 H20A 109.5 . . ?
C17 C20 H20B 109.5 . . ?
C17 C20 H20C 109.5 . . ?
H20A C20 H20B 109.5 . . ?
H20A C20 H20C 109.5 . . ?
H20B C20 H20C 109.5 . . ?
C2 C21 Li2 116.62(11) . . ?
C22 C21 C2 119.98(13) . . ?
C22 C21 C26 118.87(13) . . ?
C22 C21 Li2 71.52(10) . . ?
C26 C21 C2 121.00(13) . . ?
C26 C21 Li2 78.49(11) . . ?
C21 C22 H22 119.2 . . ?
C21 C22 C23 121.58(14) . . ?
C21 C22 Li2 75.49(11) . . ?
C23 C22 H22 119.2 . . ?
C23 C22 Li2 76.10(11) . . ?
Li2 C22 H22 120.2 . . ?
C22 C23 C65 119.15(13) . . ?
C22 C23 Li2 70.88(10) . . ?
C24 C23 C22 117.61(13) . . ?
C24 C23 C65 123.15(13) . . ?
C24 C23 Li2 76.90(11) . . ?
C65 C23 Li2 119.36(12) . . ?
C23 C24 H24 118.7 . . ?
C23 C24 C25 122.63(14) . . ?
C23 C24 Li2 71.27(11) . . ?
C25 C24 H24 118.7 . . ?
C25 C24 Li2 77.74(11) . . ?
Li2 C24 H24 123.8 . . ?
C24 C25 C27 119.56(14) . . ?
C24 C25 Li2 71.05(10) . . ?
C26 C25 C24 117.74(14) . . ?
C26 C25 C27 122.67(14) . . ?
C26 C25 Li2 72.26(10) . . ?
C27 C25 Li2 126.08(11) . . ?
C21 C26 H26 119.2 . . ?
C21 C26 Li2 69.62(10) . . ?
C25 C26 C21 121.53(14) . . ?
C25 C26 H26 119.2 . . ?
C25 C26 Li2 77.03(11) . . ?
Li2 C26 H26 125.9 . . ?
C25 C27 C28 109.33(13) . . ?
C29 C27 C25 109.31(14) . . ?
C29 C27 C28 108.80(16) . . ?
C30 C27 C25 112.67(14) . . ?
C30 C27 C28 108.15(15) . . ?
C30 C27 C29 108.50(16) . . ?
C27 C28 H28A 109.5 . . ?
C27 C28 H28B 109.5 . . ?
C27 C28 H28C 109.5 . . ?
H28A C28 H28B 109.5 . . ?
H28A C28 H28C 109.5 . . ?
H28B C28 H28C 109.5 . . ?
C27 C29 H29A 109.5 . . ?
C27 C29 H29B 109.5 . . ?
C27 C29 H29C 109.5 . . ?
H29A C29 H29B 109.5 . . ?
H29A C29 H29C 109.5 . . ?
H29B C29 H29C 109.5 . . ?
C27 C30 H30A 109.5 . . ?
C27 C30 H30B 109.5 . . ?
C27 C30 H30C 109.5 . . ?
H30A C30 H30B 109.5 . . ?
H30A C30 H30C 109.5 . . ?
H30B C30 H30C 109.5 . . ?
C32 C31 B2 118.78(12) . . ?
C36 C31 C32 116.48(13) . . ?
C36 C31 B2 124.41(13) . . ?
C31 C32 C51 118.02(12) . . ?
C33 C32 C31 122.11(13) . . ?
C33 C32 C51 119.87(13) . . ?
C32 C33 H33 120.0 . . ?
C34 C33 C32 120.03(13) . . ?
C34 C33 H33 120.0 . . ?
C33 C34 H34 120.4 . . ?
C33 C34 C35 119.16(14) . . ?
C35 C34 H34 120.4 . . ?
C34 C35 H35 119.4 . . ?
C34 C35 C36 121.23(14) . . ?
C36 C35 H35 119.4 . . ?
C31 C36 C37 121.79(13) . . ?
C35 C36 C31 120.85(13) . . ?
C35 C36 C37 117.29(13) . . ?
C38 C37 C36 119.61(13) . . ?
C42 C37 C36 121.41(14) . . ?
C42 C37 C38 118.80(14) . . ?
C37 C38 H38 119.2 . . ?
C39 C38 C37 121.56(14) . . ?
C39 C38 H38 119.2 . . ?
C38 C39 C40 117.92(15) . . ?
C38 C39 C47 122.16(14) . . ?
C40 C39 C47 119.88(14) . . ?
C39 C40 H40 118.8 . . ?
C41 C40 C39 122.36(14) . . ?
C41 C40 H40 118.8 . . ?
C40 C41 C42 118.01(14) . . ?
C40 C41 C43 123.04(15) . . ?
C42 C41 C43 118.95(15) . . ?
C37 C42 C41 121.35(15) . . ?
C37 C42 H42 119.3 . . ?
C41 C42 H42 119.3 . . ?
C41 C43 C44 108.81(15) . . ?
C45 C43 C41 109.88(15) . . ?
C45 C43 C44 110.15(18) . . ?
C45 C43 C46 107.19(17) . . ?
C46 C43 C41 112.26(16) . . ?
C46 C43 C44 108.54(17) . . ?
C43 C44 H44A 109.5 . . ?
C43 C44 H44B 109.5 . . ?
C43 C44 H44C 109.5 . . ?
H44A C44 H44B 109.5 . . ?
H44A C44 H44C 109.5 . . ?
H44B C44 H44C 109.5 . . ?
C43 C45 H45A 109.5 . . ?
C43 C45 H45B 109.5 . . ?
C43 C45 H45C 109.5 . . ?
H45A C45 H45B 109.5 . . ?
H45A C45 H45C 109.5 . . ?
H45B C45 H45C 109.5 . . ?
C43 C46 H46A 109.5 . . ?
C43 C46 H46B 109.5 . . ?
C43 C46 H46C 109.5 . . ?
H46A C46 H46B 109.5 . . ?
H46A C46 H46C 109.5 . . ?
H46B C46 H46C 109.5 . . ?
C39 C47 C48 109.66(14) . . ?
C39 C47 C49A 107.5(7) . . ?
C49 C47 C39 109.22(14) . . ?
C49 C47 C48 108.57(15) . . ?
C50 C47 C39 112.19(15) . . ?
C50 C47 C49 108.74(17) . . ?
C50 C47 C48 108.39(17) . . ?
C48A C47 C39 116.2(7) . . ?
C48A C47 C49A 103.4(11) . . ?
C50A C47 C39 111.3(7) . . ?
C50A C47 C48A 110.9(11) . . ?
C50A C47 C49A 106.9(12) . . ?
C32 C51 Li3 116.43(11) . . ?
C52 C51 C32 119.84(12) . . ?
C52 C51 C56 118.87(13) . . ?
C52 C51 Li3 70.84(10) . . ?
C56 C51 C32 121.01(12) . . ?
C56 C51 Li3 78.07(11) . . ?
C51 C52 H52 119.2 . . ?
C51 C52 C53 121.67(13) . . ?
C51 C52 Li3 76.75(11) . . ?
C53 C52 H52 119.2 . . ?
C53 C52 Li3 74.54(10) . . ?
Li3 C52 H52 120.6 . . ?
C52 C53 C57 119.30(13) . . ?
C52 C53 Li3 72.54(10) . . ?
C54 C53 C52 117.77(13) . . ?
C54 C53 C57 122.84(13) . . ?
C54 C53 Li3 76.63(11) . . ?
C57 C53 Li3 117.94(12) . . ?
C53 C54 H54 118.8 . . ?
C53 C54 C55 122.43(13) . . ?
C53 C54 Li3 71.17(10) . . ?
C55 C54 H54 118.8 . . ?
C55 C54 Li3 78.35(11) . . ?
Li3 C54 H54 123.0 . . ?
C54 C55 C61 120.37(13) . . ?
C54 C55 Li3 70.46(10) . . ?
C56 C55 C54 117.87(13) . . ?
C56 C55 C61 121.76(13) . . ?
C56 C55 Li3 73.69(10) . . ?
C61 C55 Li3 126.70(11) . . ?
C51 C56 H56 119.3 . . ?
C51 C56 Li3 70.51(10) . . ?
C55 C56 C51 121.37(13) . . ?
C55 C56 H56 119.3 . . ?
C55 C56 Li3 75.59(10) . . ?
Li3 C56 H56 126.5 . . ?
C53 C57 C59 109.78(12) . . ?
C53 C57 C60 108.22(12) . . ?
C58 C57 C53 112.03(13) . . ?
C58 C57 C59 108.69(14) . . ?
C58 C57 C60 108.51(14) . . ?
C59 C57 C60 109.58(14) . . ?
C57 C58 H58A 109.5 . . ?
C57 C58 H58B 109.5 . . ?
C57 C58 H58C 109.5 . . ?
H58A C58 H58B 109.5 . . ?
H58A C58 H58C 109.5 . . ?
H58B C58 H58C 109.5 . . ?
C57 C59 H59A 109.5 . . ?
C57 C59 H59B 109.5 . . ?
C57 C59 H59C 109.5 . . ?
H59A C59 H59B 109.5 . . ?
H59A C59 H59C 109.5 . . ?
H59B C59 H59C 109.5 . . ?
C57 C60 H60A 109.5 . . ?
C57 C60 H60B 109.5 . . ?
C57 C60 H60C 109.5 . . ?
H60A C60 H60B 109.5 . . ?
H60A C60 H60C 109.5 . . ?
H60B C60 H60C 109.5 . . ?
C55 C61 C62 107.91(14) . . ?
C55 C61 C63A 108.1(3) . . ?
C64 C61 C55 110.77(14) . . ?
C64 C61 C62 107.99(18) . . ?
C63 C61 C55 113.24(15) . . ?
C63 C61 C64 108.3(2) . . ?
C63 C61 C62 108.5(2) . . ?
C64A C61 C55 111.5(4) . . ?
C64A C61 C63A 111.8(6) . . ?
C64A C61 C62A 108.8(6) . . ?
C62A C61 C55 107.1(3) . . ?
C62A C61 C63A 109.4(5) . . ?
C66 C65 C23 108.57(13) . . ?
C67 C65 C23 109.44(12) . . ?
C67 C65 C66 109.48(14) . . ?
C68 C65 C23 112.08(14) . . ?
C68 C65 C66 108.69(14) . . ?
C68 C65 C67 108.55(14) . . ?
C65 C66 H66A 109.5 . . ?
C65 C66 H66B 109.5 . . ?
C65 C66 H66C 109.5 . . ?
H66A C66 H66B 109.5 . . ?
H66A C66 H66C 109.5 . . ?
H66B C66 H66C 109.5 . . ?
C65 C67 H67A 109.5 . . ?
C65 C67 H67B 109.5 . . ?
C65 C67 H67C 109.5 . . ?
H67A C67 H67B 109.5 . . ?
H67A C67 H67C 109.5 . . ?
H67B C67 H67C 109.5 . . ?
C65 C68 H68A 109.5 . . ?
C65 C68 H68B 109.5 . . ?
C65 C68 H68C 109.5 . . ?
H68A C68 H68B 109.5 . . ?
H68A C68 H68C 109.5 . . ?
H68B C68 H68C 109.5 . . ?
C1 B1 H1A 109.5 . . ?
C1 B1 H1B 109.5 . . ?
C1 B1 H1C 109.5 . . ?
C1 B1 Li3 153.48(14) . . ?
C1 B1 Li2 113.32(11) . . ?
H1A B1 H1B 109.5 . . ?
H1A B1 H1C 109.5 . . ?
H1B B1 H1C 109.5 . . ?
Li3 B1 H1A 68.0 . . ?
Li3 B1 H1B 95.6 . . ?
Li3 B1 H1C 51.8 . . ?
Li3 B1 Li2 72.90(10) . . ?
Li2 B1 H1A 137.2 . . ?
Li2 B1 H1B 57.4 . . ?
Li2 B1 H1C 53.8 . . ?
C31 B2 H2A 109.5 . . ?
C31 B2 H2B 109.5 . . ?
C31 B2 H2C 109.5 . . ?
C31 B2 Li3 114.65(12) . . ?
C31 B2 Li2 149.90(14) . . ?
H2A B2 H2B 109.5 . . ?
H2A B2 H2C 109.5 . . ?
H2B B2 H2C 109.5 . . ?
Li3 B2 H2A 135.4 . . ?
Li3 B2 H2B 61.5 . . ?
Li3 B2 H2C 49.3 . . ?
Li2 B2 H2A 65.6 . . ?
Li2 B2 H2B 99.7 . . ?
Li2 B2 H2C 51.6 . . ?
Li2 B2 Li3 72.96(10) . . ?
C51 Li3 C54 66.39(8) . . ?
C51 Li3 C55 56.11(8) . . ?
C51 Li3 C56 31.42(6) . . ?
C51 Li3 Li2 114.70(12) . . ?
C52 Li3 C51 32.41(6) . . ?
C52 Li3 C53 32.92(6) . . ?
C52 Li3 C54 57.09(8) . . ?
C52 Li3 C55 66.39(8) . . ?
C52 Li3 C56 56.37(8) . . ?
C52 Li3 Li2 136.24(13) . . ?
C53 Li3 C51 58.22(8) . . ?
C53 Li3 C54 32.19(6) . . ?
C53 Li3 C55 56.98(8) . . ?
C53 Li3 C56 66.53(8) . . ?
C53 Li3 Li2 168.21(14) . . ?
C54 Li3 C55 31.19(6) . . ?
C54 Li3 C56 55.16(7) . . ?
C54 Li3 Li2 157.53(14) . . ?
C55 Li3 Li2 128.90(13) . . ?
C56 Li3 C55 30.71(5) . . ?
C56 Li3 Li2 112.98(12) . . ?
B1 Li3 C51 160.24(15) . . ?
B1 Li3 C52 165.20(15) . . ?
B1 Li3 C53 133.48(13) . . ?
B1 Li3 C54 114.39(12) . . ?
B1 Li3 C55 113.38(12) . . ?
B1 Li3 C56 131.25(13) . . ?
B1 Li3 B2 106.16(12) . . ?
B1 Li3 Li2 56.43(9) . . ?
B2 Li3 C51 71.49(9) . . ?
B2 Li3 C52 85.40(10) . . ?
B2 Li3 C53 117.69(12) . . ?
B2 Li3 C54 137.78(13) . . ?
B2 Li3 C55 119.96(13) . . ?
B2 Li3 C56 89.39(10) . . ?
B2 Li3 Li2 50.92(8) . . ?
C21 Li2 C23 58.74(8) . . ?
C21 Li2 C24 66.72(8) . . ?
C21 Li2 C25 56.47(8) . . ?
C21 Li2 C26 31.89(6) . . ?
C21 Li2 Li3 116.61(12) . . ?
C22 Li2 C21 32.99(6) . . ?
C22 Li2 C23 33.02(6) . . ?
C22 Li2 C24 57.01(8) . . ?
C22 Li2 C25 66.66(8) . . ?
C22 Li2 C26 57.10(8) . . ?
C22 Li2 B1 87.23(10) . . ?
C22 Li2 Li3 137.90(13) . . ?
C23 Li2 C24 31.83(6) . . ?
C23 Li2 C25 56.81(8) . . ?
C23 Li2 C26 66.84(8) . . ?
C23 Li2 Li3 169.13(14) . . ?
C24 Li2 C25 31.21(6) . . ?
C24 Li2 C26 55.29(8) . . ?
C24 Li2 Li3 158.38(14) . . ?
C25 Li2 Li3 130.55(13) . . ?
C26 Li2 C25 30.71(6) . . ?
C26 Li2 Li3 115.05(12) . . ?
B1 Li2 C21 72.29(9) . . ?
B1 Li2 C23 119.77(12) . . ?
B1 Li2 C24 138.97(13) . . ?
B1 Li2 C25 120.34(12) . . ?
B1 Li2 C26 89.83(10) . . ?
B1 Li2 Li3 50.67(9) . . ?
B2 Li2 C21 163.28(15) . . ?
B2 Li2 C22 162.09(15) . . ?
B2 Li2 C23 131.23(13) . . ?
B2 Li2 C24 114.08(12) . . ?
B2 Li2 C25 114.77(13) . . ?
B2 Li2 C26 133.55(14) . . ?
B2 Li2 B1 105.60(12) . . ?
B2 Li2 Li3 56.11(9) . . ?
C61 C64 H64A 109.5 . . ?
C61 C64 H64B 109.5 . . ?
C61 C64 H64C 109.5 . . ?
H64A C64 H64B 109.5 . . ?
H64A C64 H64C 109.5 . . ?
H64B C64 H64C 109.5 . . ?
C61 C62 H62A 109.5 . . ?
C61 C62 H62B 109.5 . . ?
C61 C62 H62C 109.5 . . ?
H62A C62 H62B 109.5 . . ?
H62A C62 H62C 109.5 . . ?
H62B C62 H62C 109.5 . . ?
C61 C63 H63A 109.5 . . ?
C61 C63 H63B 109.5 . . ?
C61 C63 H63C 109.5 . . ?
H63A C63 H63B 109.5 . . ?
H63A C63 H63C 109.5 . . ?
H63B C63 H63C 109.5 . . ?
C61 C64A H64D 109.5 . . ?
C61 C64A H64E 109.5 . . ?
C61 C64A H64F 109.5 . . ?
H64D C64A H64E 109.5 . . ?
H64D C64A H64F 109.5 . . ?
H64E C64A H64F 109.5 . . ?
C61 C63A H63D 109.5 . . ?
C61 C63A H63E 109.5 . . ?
C61 C63A H63F 109.5 . . ?
H63D C63A H63E 109.5 . . ?
H63D C63A H63F 109.5 . . ?
H63E C63A H63F 109.5 . . ?
C61 C62A H62D 109.5 . . ?
C61 C62A H62E 109.5 . . ?
C61 C62A H62F 109.5 . . ?
H62D C62A H62E 109.5 . . ?
H62D C62A H62F 109.5 . . ?
H62E C62A H62F 109.5 . . ?
C47 C49 H49A 109.5 . . ?
C47 C49 H49B 109.5 . . ?
C47 C49 H49C 109.5 . . ?
H49A C49 H49B 109.5 . . ?
H49A C49 H49C 109.5 . . ?
H49B C49 H49C 109.5 . . ?
C47 C48 H48A 109.5 . . ?
C47 C48 H48B 109.5 . . ?
C47 C48 H48C 109.5 . . ?
H48A C48 H48B 109.5 . . ?
H48A C48 H48C 109.5 . . ?
H48B C48 H48C 109.5 . . ?
C47 C50 H50A 109.5 . . ?
C47 C50 H50B 109.5 . . ?
C47 C50 H50C 109.5 . . ?
H50A C50 H50B 109.5 . . ?
H50A C50 H50C 109.5 . . ?
H50B C50 H50C 109.5 . . ?
C47 C48A H48D 109.5 . . ?
C47 C48A H48E 109.5 . . ?
C47 C48A H48F 109.5 . . ?
H48D C48A H48E 109.5 . . ?
H48D C48A H48F 109.5 . . ?
H48E C48A H48F 109.5 . . ?
C47 C49A H49D 109.5 . . ?
C47 C49A H49E 109.5 . . ?
C47 C49A H49F 109.5 . . ?
H49D C49A H49E 109.5 . . ?
H49D C49A H49F 109.5 . . ?
H49E C49A H49F 109.5 . . ?
C47 C50A H50D 109.5 . . ?
C47 C50A H50E 109.5 . . ?
C47 C50A H50F 109.5 . . ?
H50D C50A H50E 109.5 . . ?
H50D C50A H50F 109.5 . . ?
H50E C50A H50F 109.5 . . ?

loop_
_geom_bond_atom_site_label_1
_geom_bond_atom_site_label_2
_geom_bond_distance
_geom_bond_site_symmetry_2
_geom_bond_publ_flag
C1 C2 1.419(2) . ?
C1 C6 1.409(2) . ?
C1 B1 1.613(2) . ?
C2 C3 1.388(2) . ?
C2 C21 1.497(2) . ?
C3 H3 0.9500 . ?
C3 C4 1.387(2) . ?
C4 H4 0.9500 . ?
C4 C5 1.386(2) . ?
C5 H5 0.9500 . ?
C5 C6 1.399(2) . ?
C6 C7 1.492(2) . ?
C7 C8 1.393(2) . ?
C7 C12 1.402(2) . ?
C8 H8 0.9500 . ?
C8 C9 1.398(2) . ?
C9 C10 1.393(2) . ?
C9 C13 1.541(2) . ?
C10 H10 0.9500 . ?
C10 C11 1.404(2) . ?
C11 C12 1.390(2) . ?
C11 C17 1.538(2) . ?
C12 H12 0.9500 . ?
C13 C14 1.532(3) . ?
C13 C15 1.527(3) . ?
C13 C16 1.528(2) . ?
C14 H14A 0.9800 . ?
C14 H14B 0.9800 . ?
C14 H14C 0.9800 . ?
C15 H15A 0.9800 . ?
C15 H15B 0.9800 . ?
C15 H15C 0.9800 . ?
C16 H16A 0.9800 . ?
C16 H16B 0.9800 . ?
C16 H16C 0.9800 . ?
C17 C18 1.531(2) . ?
C17 C19 1.540(3) . ?
C17 C20 1.528(3) . ?
C18 H18A 0.9800 . ?
C18 H18B 0.9800 . ?
C18 H18C 0.9800 . ?
C19 H19A 0.9800 . ?
C19 H19B 0.9800 . ?
C19 H19C 0.9800 . ?
C20 H20A 0.9800 . ?
C20 H20B 0.9800 . ?
C20 H20C 0.9800 . ?
C21 C22 1.398(2) . ?
C21 C26 1.400(2) . ?
C21 Li2 2.485(3) . ?
C22 H22 0.9500 . ?
C22 C23 1.404(2) . ?
C22 Li2 2.435(3) . ?
C23 C24 1.393(2) . ?
C23 C65 1.538(2) . ?
C23 Li2 2.501(3) . ?
C24 H24 0.9500 . ?
C24 C25 1.409(2) . ?
C24 Li2 2.572(3) . ?
C25 C26 1.393(2) . ?
C25 C27 1.537(2) . ?
C25 Li2 2.658(3) . ?
C26 H26 0.9500 . ?
C26 Li2 2.598(3) . ?
C27 C28 1.539(2) . ?
C27 C29 1.535(2) . ?
C27 C30 1.530(3) . ?
C28 H28A 0.9800 . ?
C28 H28B 0.9800 . ?
C28 H28C 0.9800 . ?
C29 H29A 0.9800 . ?
C29 H29B 0.9800 . ?
C29 H29C 0.9800 . ?
C30 H30A 0.9800 . ?
C30 H30B 0.9800 . ?
C30 H30C 0.9800 . ?
C31 C32 1.425(2) . ?
C31 C36 1.407(2) . ?
C31 B2 1.612(2) . ?
C32 C33 1.391(2) . ?
C32 C51 1.4979(19) . ?
C33 H33 0.9500 . ?
C33 C34 1.388(2) . ?
C34 H34 0.9500 . ?
C34 C35 1.392(2) . ?
C35 H35 0.9500 . ?
C35 C36 1.399(2) . ?
C36 C37 1.492(2) . ?
C37 C38 1.404(2) . ?
C37 C42 1.390(2) . ?
C38 H38 0.9500 . ?
C38 C39 1.389(2) . ?
C39 C40 1.401(2) . ?
C39 C47 1.539(2) . ?
C40 H40 0.9500 . ?
C40 C41 1.392(2) . ?
C41 C42 1.403(2) . ?
C41 C43 1.535(2) . ?
C42 H42 0.9500 . ?
C43 C44 1.539(3) . ?
C43 C45 1.531(3) . ?
C43 C46 1.535(3) . ?
C44 H44A 0.9800 . ?
C44 H44B 0.9800 . ?
C44 H44C 0.9800 . ?
C45 H45A 0.9800 . ?
C45 H45B 0.9800 . ?
C45 H45C 0.9800 . ?
C46 H46A 0.9800 . ?
C46 H46B 0.9800 . ?
C46 H46C 0.9800 . ?
C47 C49 1.537(2) . ?
C47 C48 1.546(3) . ?
C47 C50 1.519(3) . ?
C47 C48A 1.523(15) . ?
C47 C49A 1.592(14) . ?
C47 C50A 1.500(14) . ?
C51 C52 1.3949(19) . ?
C51 C56 1.4011(19) . ?
C51 Li3 2.533(3) . ?
C52 H52 0.9500 . ?
C52 C53 1.401(2) . ?
C52 Li3 2.458(3) . ?
C53 C54 1.398(2) . ?
C53 C57 1.534(2) . ?
C53 Li3 2.484(3) . ?
C54 H54 0.9500 . ?
C54 C55 1.403(2) . ?
C54 Li3 2.553(3) . ?
C55 C56 1.399(2) . ?
C55 C61 1.536(2) . ?
C55 Li3 2.653(3) . ?
C56 H56 0.9500 . ?
C56 Li3 2.629(3) . ?
C57 C58 1.532(2) . ?
C57 C59 1.536(2) . ?
C57 C60 1.543(2) . ?
C58 H58A 0.9800 . ?
C58 H58B 0.9800 . ?
C58 H58C 0.9800 . ?
C59 H59A 0.9800 . ?
C59 H59B 0.9800 . ?
C59 H59C 0.9800 . ?
C60 H60A 0.9800 . ?
C60 H60B 0.9800 . ?
C60 H60C 0.9800 . ?
C61 C64 1.528(3) . ?
C61 C62 1.546(3) . ?
C61 C63 1.524(3) . ?
C61 C64A 1.508(8) . ?
C61 C63A 1.540(7) . ?
C61 C62A 1.523(7) . ?
C65 C66 1.536(2) . ?
C65 C67 1.535(2) . ?
C65 C68 1.534(2) . ?
C66 H66A 0.9800 . ?
C66 H66B 0.9800 . ?
C66 H66C 0.9800 . ?
C67 H67A 0.9800 . ?
C67 H67B 0.9800 . ?
C67 H67C 0.9800 . ?
C68 H68A 0.9800 . ?
C68 H68B 0.9800 . ?
C68 H68C 0.9800 . ?
B1 H1A 1.2000 . ?
B1 H1B 1.2000 . ?
B1 H1C 1.2000 . ?
B1 Li3 2.288(3) . ?
B1 Li2 2.465(3) . ?
B2 H2A 1.2000 . ?
B2 H2B 1.2000 . ?
B2 H2C 1.2000 . ?
B2 Li3 2.455(3) . ?
B2 Li2 2.296(3) . ?
Li3 Li2 2.828(4) . ?
C64 H64A 0.9800 . ?
C64 H64B 0.9800 . ?
C64 H64C 0.9800 . ?
C62 H62A 0.9800 . ?
C62 H62B 0.9800 . ?
C62 H62C 0.9800 . ?
C63 H63A 0.9800 . ?
C63 H63B 0.9800 . ?
C63 H63C 0.9800 . ?
C64A H64D 0.9800 . ?
C64A H64E 0.9800 . ?
C64A H64F 0.9800 . ?
C63A H63D 0.9800 . ?
C63A H63E 0.9800 . ?
C63A H63F 0.9800 . ?
C62A H62D 0.9800 . ?
C62A H62E 0.9800 . ?
C62A H62F 0.9800 . ?
C49 H49A 0.9800 . ?
C49 H49B 0.9800 . ?
C49 H49C 0.9800 . ?
C48 H48A 0.9800 . ?
C48 H48B 0.9800 . ?
C48 H48C 0.9800 . ?
C50 H50A 0.9800 . ?
C50 H50B 0.9800 . ?
C50 H50C 0.9800 . ?
C48A H48D 0.9800 . ?
C48A H48E 0.9800 . ?
C48A H48F 0.9800 . ?
C49A H49D 0.9800 . ?
C49A H49E 0.9800 . ?
C49A H49F 0.9800 . ?
C50A H50D 0.9800 . ?
C50A H50E 0.9800 . ?
C50A H50F 0.9800 . ?

loop_
_geom_torsion_atom_site_label_1
_geom_torsion_atom_site_label_2
_geom_torsion_atom_site_label_3
_geom_torsion_atom_site_label_4
_geom_torsion
_geom_torsion_site_symmetry_1
_geom_torsion_site_symmetry_2
_geom_torsion_site_symmetry_3
_geom_torsion_site_symmetry_4
_geom_torsion_publ_flag
C1 C2 C3 C4 -0.3(2) . . . . ?
C1 C2 C21 C22 -77.75(17) . . . . ?
C1 C2 C21 C26 97.68(17) . . . . ?
C1 C2 C21 Li2 5.35(18) . . . . ?
C1 C6 C7 C8 59.7(2) . . . . ?
C1 C6 C7 C12 -124.16(16) . . . . ?
C2 C1 C6 C5 2.2(2) . . . . ?
C2 C1 C6 C7 -177.27(13) . . . . ?
C2 C1 B1 Li3 -92.6(3) . . . . ?
C2 C1 B1 Li2 5.85(18) . . . . ?
C2 C3 C4 C5 1.2(2) . . . . ?
C2 C21 C22 C23 173.87(13) . . . . ?
C2 C21 C22 Li2 110.64(14) . . . . ?
C2 C21 C26 C25 -173.69(13) . . . . ?
C2 C21 C26 Li2 -114.27(14) . . . . ?
C3 C2 C21 C22 103.16(16) . . . . ?
C3 C2 C21 C26 -81.42(18) . . . . ?
C3 C2 C21 Li2 -173.75(13) . . . . ?
C3 C4 C5 C6 -0.4(2) . . . . ?
C4 C5 C6 C1 -1.4(2) . . . . ?
C4 C5 C6 C7 178.13(14) . . . . ?
C5 C6 C7 C8 -119.80(16) . . . . ?
C5 C6 C7 C12 56.36(19) . . . . ?
C6 C1 C2 C3 -1.4(2) . . . . ?
C6 C1 C2 C21 179.54(13) . . . . ?
C6 C1 B1 Li3 79.8(3) . . . . ?
C6 C1 B1 Li2 178.23(14) . . . . ?
C6 C7 C8 C9 175.45(14) . . . . ?
C6 C7 C12 C11 -177.78(13) . . . . ?
C7 C8 C9 C10 2.1(2) . . . . ?
C7 C8 C9 C13 -176.94(14) . . . . ?
C8 C7 C12 C11 -1.5(2) . . . . ?
C8 C9 C10 C11 -1.3(2) . . . . ?
C8 C9 C13 C14 -63.6(2) . . . . ?
C8 C9 C13 C15 176.48(17) . . . . ?
C8 C9 C13 C16 55.6(2) . . . . ?
C9 C10 C11 C12 -0.9(2) . . . . ?
C9 C10 C11 C17 177.55(15) . . . . ?
C10 C9 C13 C14 117.43(18) . . . . ?
C10 C9 C13 C15 -2.5(2) . . . . ?
C10 C9 C13 C16 -123.36(17) . . . . ?
C10 C11 C12 C7 2.3(2) . . . . ?
C10 C11 C17 C18 51.8(2) . . . . ?
C10 C11 C17 C19 -67.39(19) . . . . ?
C10 C11 C17 C20 172.40(17) . . . . ?
C12 C7 C8 C9 -0.7(2) . . . . ?
C12 C11 C17 C18 -129.89(16) . . . . ?
C12 C11 C17 C19 110.93(18) . . . . ?
C12 C11 C17 C20 -9.3(2) . . . . ?
C13 C9 C10 C11 177.71(15) . . . . ?
C17 C11 C12 C7 -176.06(14) . . . . ?
C21 C2 C3 C4 178.78(14) . . . . ?
C21 C22 C23 C24 0.2(2) . . . . ?
C21 C22 C23 C65 -176.55(13) . . . . ?
C21 C22 C23 Li2 -62.93(14) . . . . ?
C22 C21 C26 C25 1.8(2) . . . . ?
C22 C21 C26 Li2 61.21(13) . . . . ?
C22 C23 C24 C25 1.2(2) . . . . ?
C22 C23 C24 Li2 -59.92(13) . . . . ?
C22 C23 C65 C66 59.41(18) . . . . ?
C22 C23 C65 C67 -60.04(18) . . . . ?
C22 C23 C65 C68 179.47(14) . . . . ?
C23 C24 C25 C26 -1.0(2) . . . . ?
C23 C24 C25 C27 -179.44(13) . . . . ?
C23 C24 C25 Li2 -58.04(14) . . . . ?
C24 C23 C65 C66 -117.16(16) . . . . ?
C24 C23 C65 C67 123.39(16) . . . . ?
C24 C23 C65 C68 2.9(2) . . . . ?
C24 C25 C26 C21 -0.5(2) . . . . ?
C24 C25 C26 Li2 -56.39(13) . . . . ?
C24 C25 C27 C28 62.32(19) . . . . ?
C24 C25 C27 C29 -56.7(2) . . . . ?
C24 C25 C27 C30 -177.40(15) . . . . ?
C26 C21 C22 C23 -1.6(2) . . . . ?
C26 C21 C22 Li2 -64.88(14) . . . . ?
C26 C25 C27 C28 -116.01(17) . . . . ?
C26 C25 C27 C29 125.00(17) . . . . ?
C26 C25 C27 C30 4.3(2) . . . . ?
C27 C25 C26 C21 177.87(13) . . . . ?
C27 C25 C26 Li2 121.96(15) . . . . ?
C31 C32 C33 C34 -0.3(2) . . . . ?
C31 C32 C51 C52 -74.43(17) . . . . ?
C31 C32 C51 C56 99.35(16) . . . . ?
C31 C32 C51 Li3 7.67(17) . . . . ?
C31 C36 C37 C38 53.12(19) . . . . ?
C31 C36 C37 C42 -131.81(15) . . . . ?
C32 C31 C36 C35 4.4(2) . . . . ?
C32 C31 C36 C37 -172.66(13) . . . . ?
C32 C31 B2 Li3 6.58(18) . . . . ?
C32 C31 B2 Li2 -92.0(3) . . . . ?
C32 C33 C34 C35 2.1(2) . . . . ?
C32 C51 C52 C53 172.27(13) . . . . ?
C32 C51 C52 Li3 110.11(14) . . . . ?
C32 C51 C56 C55 -172.15(13) . . . . ?
C32 C51 C56 Li3 -113.81(14) . . . . ?
C33 C32 C51 C52 105.30(16) . . . . ?
C33 C32 C51 C56 -80.92(17) . . . . ?
C33 C32 C51 Li3 -172.60(12) . . . . ?
C33 C34 C35 C36 -0.6(2) . . . . ?
C34 C35 C36 C31 -2.7(2) . . . . ?
C34 C35 C36 C37 174.43(13) . . . . ?
C35 C36 C37 C38 -123.99(15) . . . . ?
C35 C36 C37 C42 51.07(19) . . . . ?
C36 C31 C32 C33 -2.9(2) . . . . ?
C36 C31 C32 C51 176.80(12) . . . . ?
C36 C31 B2 Li3 179.79(13) . . . . ?
C36 C31 B2 Li2 81.2(3) . . . . ?
C36 C37 C38 C39 174.33(14) . . . . ?
C36 C37 C42 C41 -174.65(14) . . . . ?
C37 C38 C39 C40 0.8(2) . . . . ?
C37 C38 C39 C47 -176.85(14) . . . . ?
C38 C37 C42 C41 0.5(2) . . . . ?
C38 C39 C40 C41 -0.4(2) . . . . ?
C38 C39 C47 C49 117.10(18) . . . . ?
C38 C39 C47 C48 -124.05(17) . . . . ?
C38 C39 C47 C50 -3.5(2) . . . . ?
C38 C39 C47 C48A 171.4(10) . . . . ?
C38 C39 C47 C49A 56.2(9) . . . . ?
C38 C39 C47 C50A -60.5(9) . . . . ?
C39 C40 C41 C42 0.0(2) . . . . ?
C39 C40 C41 C43 179.91(15) . . . . ?
C40 C39 C47 C49 -60.5(2) . . . . ?
C40 C39 C47 C48 58.3(2) . . . . ?
C40 C39 C47 C50 178.83(16) . . . . ?
C40 C39 C47 C48A -6.3(10) . . . . ?
C40 C39 C47 C49A -121.4(9) . . . . ?
C40 C39 C47 C50A 121.9(9) . . . . ?
C40 C41 C42 C37 0.0(2) . . . . ?
C40 C41 C43 C44 -114.2(2) . . . . ?
C40 C41 C43 C45 125.17(18) . . . . ?
C40 C41 C43 C46 6.0(3) . . . . ?
C42 C37 C38 C39 -0.9(2) . . . . ?
C42 C41 C43 C44 65.8(2) . . . . ?
C42 C41 C43 C45 -54.9(2) . . . . ?
C42 C41 C43 C46 -174.07(17) . . . . ?
C43 C41 C42 C37 -179.96(15) . . . . ?
C47 C39 C40 C41 177.36(15) . . . . ?
C51 C32 C33 C34 180.00(13) . . . . ?
C51 C52 C53 C54 0.7(2) . . . . ?
C51 C52 C53 C57 -176.01(13) . . . . ?
C51 C52 C53 Li3 -63.25(14) . . . . ?
C52 C51 C56 C55 1.7(2) . . . . ?
C52 C51 C56 Li3 60.02(13) . . . . ?
C52 C53 C54 C55 0.3(2) . . . . ?
C52 C53 C54 Li3 -61.73(13) . . . . ?
C52 C53 C57 C58 177.88(14) . . . . ?
C52 C53 C57 C59 -61.27(18) . . . . ?
C52 C53 C57 C60 58.29(17) . . . . ?
C53 C54 C55 C56 -0.2(2) . . . . ?
C53 C54 C55 C61 179.62(13) . . . . ?
C53 C54 C55 Li3 -58.58(14) . . . . ?
C54 C53 C57 C58 1.4(2) . . . . ?
C54 C53 C57 C59 122.23(15) . . . . ?
C54 C53 C57 C60 -118.21(16) . . . . ?
C54 C55 C56 C51 -0.8(2) . . . . ?
C54 C55 C56 Li3 -56.71(13) . . . . ?
C54 C55 C61 C64 50.3(2) . . . . ?
C54 C55 C61 C62 -67.7(2) . . . . ?
C54 C55 C61 C63 172.2(2) . . . . ?
C54 C55 C61 C64A 15.3(6) . . . . ?
C54 C55 C61 C63A 138.5(5) . . . . ?
C54 C55 C61 C62A -103.7(4) . . . . ?
C56 C51 C52 C53 -1.6(2) . . . . ?
C56 C51 C52 Li3 -63.80(14) . . . . ?
C56 C55 C61 C64 -129.83(19) . . . . ?
C56 C55 C61 C62 112.1(2) . . . . ?
C56 C55 C61 C63 -8.0(3) . . . . ?
C56 C55 C61 C64A -164.9(6) . . . . ?
C56 C55 C61 C63A -41.6(5) . . . . ?
C56 C55 C61 C62A 76.2(4) . . . . ?
C57 C53 C54 C55 176.84(13) . . . . ?
C57 C53 C54 Li3 114.83(15) . . . . ?
C61 C55 C56 C51 179.38(13) . . . . ?
C61 C55 C56 Li3 123.45(14) . . . . ?
C65 C23 C24 C25 177.79(13) . . . . ?
C65 C23 C24 Li2 116.70(15) . . . . ?
B1 C1 C2 C3 171.59(14) . . . . ?
B1 C1 C2 C21 -7.47(19) . . . . ?
B1 C1 C6 C5 -170.35(14) . . . . ?
B1 C1 C6 C7 10.2(2) . . . . ?
B2 C31 C32 C33 170.82(13) . . . . ?
B2 C31 C32 C51 -9.46(19) . . . . ?
B2 C31 C36 C35 -168.99(14) . . . . ?
B2 C31 C36 C37 14.0(2) . . . . ?
Li3 C51 C52 C53 62.16(14) . . . . ?
Li3 C51 C56 C55 -58.34(14) . . . . ?
Li3 C52 C53 C54 63.93(14) . . . . ?
Li3 C52 C53 C57 -112.75(14) . . . . ?
Li3 C53 C54 C55 62.01(15) . . . . ?
Li3 C53 C57 C58 93.14(16) . . . . ?
Li3 C53 C57 C59 -146.00(13) . . . . ?
Li3 C53 C57 C60 -26.44(17) . . . . ?
Li3 C54 C55 C56 58.35(13) . . . . ?
Li3 C54 C55 C61 -121.80(14) . . . . ?
Li3 C55 C56 C51 55.94(14) . . . . ?
Li3 C55 C61 C64 -37.0(2) . . . . ?
Li3 C55 C61 C62 -155.01(19) . . . . ?
Li3 C55 C61 C63 84.8(3) . . . . ?
Li3 C55 C61 C64A -72.0(6) . . . . ?
Li3 C55 C61 C63A 51.2(5) . . . . ?
Li3 C55 C61 C62A 169.0(4) . . . . ?
Li2 C21 C22 C23 63.23(14) . . . . ?
Li2 C21 C26 C25 -59.42(14) . . . . ?
Li2 C22 C23 C24 63.13(14) . . . . ?
Li2 C22 C23 C65 -113.63(14) . . . . ?
Li2 C23 C24 C25 61.10(15) . . . . ?
Li2 C23 C65 C66 -23.90(18) . . . . ?
Li2 C23 C65 C67 -143.35(13) . . . . ?
Li2 C23 C65 C68 96.16(16) . . . . ?
Li2 C24 C25 C26 57.00(13) . . . . ?
Li2 C24 C25 C27 -121.41(14) . . . . ?
Li2 C25 C26 C21 55.91(14) . . . . ?
Li2 C25 C27 C28 -24.9(2) . . . . ?
Li2 C25 C27 C29 -143.90(15) . . . . ?
Li2 C25 C27 C30 95.39(18) . . . . ?

loop_
_smtbx_masks_void_nr
_smtbx_masks_void_average_x
_smtbx_masks_void_average_y
_smtbx_masks_void_average_z
_smtbx_masks_void_volume
_smtbx_masks_void_count_electrons
_smtbx_masks_void_content
1 -0.644 0.000 0.000 708.0 109.9 '2 C6H14'
2 0.000 0.000 0.500 202.1 48.1 '1 C6H14'
